data_2231562
loop_
_publ_author_name
'Ha, Kwang'

_publ_section_title
;
 4,4'-Dibromo-2,2'-[<i>m</i>-phenylenebis(nitrilomethanylylidene)]diphenol
;
_journal_coeditor_code IS2759
_journal_issue 9
_journal_name_full 'Acta Crystallographica Section E'
_journal_page_first o2234
_journal_paper_doi 10.1107/S1600536811030431
_journal_volume 67
_journal_year 2011
_chemical_formula_iupac 'C20 H14 Br2 N2 O2'
_chemical_formula_moiety 'C20 H14 Br2 N2 O2'
_chemical_formula_sum 'C20 H14 Br2 N2 O2'
_chemical_formula_weight 474.15
_chemical_name_common
;
4,4'-Dibromo-2,2'-[1,3-phenylenebis(nitrilomethanylylidene)]diphenol
;
_chemical_name_systematic
;
4-bromo-2-(N-{3-[(4-bromo-2-
hydroxyphenyl)methylideneamino]phenyl}carboximidoyl)phenol
;
_space_group_IT_number 62
_symmetry_cell_setting orthorhombic
_symmetry_space_group_name_Hall '-P 2ac 2n'
_symmetry_space_group_name_H-M 'P n m a'
_atom_sites_solution_hydrogens geom
_atom_sites_solution_primary direct
_atom_sites_solution_secondary difmap
_cell_angle_alpha 90.00
_cell_angle_beta 90.00
_cell_angle_gamma 90.00
_cell_formula_units_Z 4
_cell_length_a 12.326(2)
_cell_length_b 37.226(6)
_cell_length_c 3.8726(7)
_cell_measurement_reflns_used 2519
_cell_measurement_temperature 200(2)
_cell_measurement_theta_max 26.08
_cell_measurement_theta_min 2.19
_cell_volume 1776.9(5)
_computing_cell_refinement 'SAINT (Bruker, 2000)'
_computing_data_collection 'SMART (Bruker, 2000)'
_computing_data_reduction 'SAINT (Bruker, 2000)'
_computing_molecular_graphics 'ORTEP-3 (Farrugia, 1997) and PLATON (Spek, 2009)'
_computing_publication_material 'SHELXL97 (Sheldrick, 2008)'
_computing_structure_refinement 'SHELXL97 (Sheldrick, 2008)'
_computing_structure_solution 'SHELXS97 (Sheldrick, 2008)'
_diffrn_ambient_temperature 200(2)
_diffrn_measured_fraction_theta_full 0.996
_diffrn_measured_fraction_theta_max 0.996
_diffrn_measurement_device_type 'Bruker SMART 1000 CCD'
_diffrn_measurement_method '\f and \w'
_diffrn_radiation_monochromator graphite
_diffrn_radiation_source 'fine-focus sealed tube'
_diffrn_radiation_type MoK\a
_diffrn_radiation_wavelength 0.71073
_diffrn_reflns_av_R_equivalents 0.0927
_diffrn_reflns_av_sigmaI/netI 0.0709
_diffrn_reflns_limit_h_max 16
_diffrn_reflns_limit_h_min -16
_diffrn_reflns_limit_k_max 49
_diffrn_reflns_limit_k_min -40
_diffrn_reflns_limit_l_max 5
_diffrn_reflns_limit_l_min -5
_diffrn_reflns_number 11852
_diffrn_reflns_theta_full 28.29
_diffrn_reflns_theta_max 28.29
_diffrn_reflns_theta_min 2.19
_diffrn_standards_decay_% 0
_diffrn_standards_interval_count 0
_diffrn_standards_interval_time 0
_diffrn_standards_number 0
_exptl_absorpt_coefficient_mu 4.579
_exptl_absorpt_correction_T_max 0.760
_exptl_absorpt_correction_T_min 0.578
_exptl_absorpt_correction_type multi-scan
_exptl_absorpt_process_details '(SADABS; Bruker, 2000)'
_exptl_crystal_colour yellow
_exptl_crystal_density_diffrn 1.772
_exptl_crystal_density_method 'not measured'
_exptl_crystal_description stick
_exptl_crystal_F_000 936
_exptl_crystal_size_max 0.21
_exptl_crystal_size_mid 0.08
_exptl_crystal_size_min 0.06
_refine_diff_density_max 1.015
_refine_diff_density_min -0.619
_refine_ls_extinction_method none
_refine_ls_goodness_of_fit_ref 1.025
_refine_ls_hydrogen_treatment mixed
_refine_ls_matrix_type full
_refine_ls_number_parameters 125
_refine_ls_number_reflns 2236
_refine_ls_number_restraints 0
_refine_ls_restrained_S_all 1.025
_refine_ls_R_factor_all 0.0990
_refine_ls_R_factor_gt 0.0457
_refine_ls_shift/su_max 0.000
_refine_ls_shift/su_mean 0.000
_refine_ls_structure_factor_coef Fsqd
_refine_ls_weighting_details 'calc w=1/[\s^2^(Fo^2^)+(0.0335P)^2^+0.0000P] where P=(Fo^2^+2Fc^2^)/3'
_refine_ls_weighting_scheme calc
_refine_ls_wR_factor_gt 0.0795
_refine_ls_wR_factor_ref 0.0998
_reflns_number_gt 1332
_reflns_number_total 2236
_reflns_threshold_expression I>2sigma(I)
_cod_data_source_file is2759.cif
_cod_data_source_block I
_cod_database_code 2231562
_cod_database_fobs_code 2231562

loop_
_symmetry_equiv_pos_as_xyz
'x, y, z'
'-x+1/2, -y, z+1/2'
'-x, y+1/2, -z'
'x+1/2, -y+1/2, -z+1/2'
'-x, -y, -z'
'x-1/2, y, -z-1/2'
'x, -y-1/2, z'
'-x-1/2, y-1/2, z-1/2'

loop_
_atom_site_type_symbol
_atom_site_label
_atom_site_fract_x
_atom_site_fract_y
_atom_site_fract_z
_atom_site_U_iso_or_equiv
_atom_site_adp_type
_atom_site_calc_flag
_atom_site_refinement_flags
_atom_site_occupancy
_atom_site_symmetry_multiplicity
Br Br1 0.34154(4) 0.027860(11) 0.17780(12) 0.03517(17) Uani d . 1 1
O O1 0.6141(3) 0.14597(9) 0.8028(10) 0.0411(9) Uani d . 1 1
H H1 0.575(4) 0.1631(12) 0.844(12) 0.040(16) Uiso d . 1 1
N N1 0.4386(3) 0.18548(9) 0.8276(9) 0.0290(8) Uani d . 1 1
C C1 0.4402(3) 0.12540(10) 0.6019(11) 0.0258(10) Uani d . 1 1
C C2 0.5508(4) 0.12003(10) 0.6591(11) 0.0272(10) Uani d . 1 1
C C3 0.5980(4) 0.08728(12) 0.5711(12) 0.0352(12) Uani d . 1 1
H H3 0.6731 0.0834 0.6119 0.042 Uiso calc R 1 1
C C4 0.5359(4) 0.06033(11) 0.4244(12) 0.0340(11) Uani d . 1 1
H H4 0.5686 0.0381 0.3621 0.041 Uiso calc R 1 1
C C5 0.4268(4) 0.06563(11) 0.3688(11) 0.0280(10) Uani d . 1 1
C C6 0.3776(3) 0.09764(10) 0.4542(11) 0.0273(10) Uani d . 1 1
H H6 0.3022 0.1010 0.4141 0.033 Uiso calc R 1 1
C C7 0.3858(4) 0.15904(11) 0.6948(11) 0.0289(10) Uani d . 1 1
H H7 0.3100 0.1614 0.6563 0.035 Uiso calc R 1 1
C C8 0.3799(4) 0.21767(10) 0.9126(11) 0.0269(10) Uani d . 1 1
C C9 0.2764(4) 0.21769(11) 1.0496(12) 0.0306(10) Uani d . 1 1
H H9 0.2403 0.1957 1.0956 0.037 Uiso calc R 1 1
C C10 0.2259(5) 0.2500 1.1193(16) 0.0323(15) Uani d S 1 2
H H10 0.1552 0.2500 1.2168 0.039 Uiso calc SR 1 2
C C11 0.4341(5) 0.2500 0.8520(16) 0.0286(14) Uani d S 1 2
H H11 0.5068 0.2500 0.7706 0.034 Uiso calc SR 1 2

loop_
_atom_site_aniso_label
_atom_site_aniso_U_11
_atom_site_aniso_U_22
_atom_site_aniso_U_33
_atom_site_aniso_U_12
_atom_site_aniso_U_13
_atom_site_aniso_U_23
Br1 0.0442(3) 0.0248(3) 0.0364(3) -0.0065(2) -0.0016(2) -0.0010(2)
O1 0.0263(19) 0.0294(19) 0.068(3) -0.0016(15) -0.0048(17) -0.0060(18)
N1 0.030(2) 0.0231(19) 0.034(2) -0.0012(15) 0.0010(18) 0.0022(17)
C1 0.020(2) 0.024(2) 0.033(3) -0.0036(17) 0.0010(19) 0.0052(18)
C2 0.032(3) 0.024(2) 0.026(2) -0.0044(18) 0.001(2) 0.0041(19)
C3 0.029(3) 0.031(3) 0.046(3) 0.0060(19) -0.003(2) 0.000(2)
C4 0.040(3) 0.026(3) 0.037(3) 0.003(2) 0.004(2) 0.003(2)
C5 0.033(3) 0.023(2) 0.028(3) -0.0092(18) -0.001(2) 0.0034(18)
C6 0.026(2) 0.026(2) 0.030(3) -0.0030(18) -0.002(2) 0.0063(19)
C7 0.027(3) 0.026(2) 0.034(3) -0.0034(18) 0.003(2) 0.008(2)
C8 0.030(3) 0.023(2) 0.027(3) 0.0033(18) -0.005(2) -0.0015(18)
C9 0.031(3) 0.029(2) 0.031(3) -0.0040(19) -0.001(2) 0.002(2)
C10 0.029(4) 0.039(4) 0.029(4) 0.000 0.003(3) 0.000
C11 0.026(4) 0.027(3) 0.033(4) 0.000 -0.004(3) 0.000

loop_
_atom_type_symbol
_atom_type_description
_atom_type_scat_dispersion_real
_atom_type_scat_dispersion_imag
_atom_type_scat_source
C C 0.0033 0.0016 'International Tables Vol C Tables 4.2.6.8 and 6.1.1.4'
H H 0.0000 0.0000 'International Tables Vol C Tables 4.2.6.8 and 6.1.1.4'
Br Br -0.2901 2.4595 'International Tables Vol C Tables 4.2.6.8 and 6.1.1.4'
N N 0.0061 0.0033 'International Tables Vol C Tables 4.2.6.8 and 6.1.1.4'
O O 0.0106 0.0060 'International Tables Vol C Tables 4.2.6.8 and 6.1.1.4'

loop_
_geom_angle_atom_site_label_1
_geom_angle_atom_site_label_2
_geom_angle_atom_site_label_3
_geom_angle_site_symmetry_1
_geom_angle_site_symmetry_3
_geom_angle
C2 O1 H1 . . 107(3)
C7 N1 C8 . . 118.3(4)
C2 C1 C6 . . 119.6(4)
C2 C1 C7 . . 122.0(4)
C6 C1 C7 . . 118.4(4)
O1 C2 C3 . . 118.8(4)
O1 C2 C1 . . 121.6(4)
C3 C2 C1 . . 119.7(4)
C4 C3 C2 . . 120.2(4)
C4 C3 H3 . . 119.9
C2 C3 H3 . . 119.9
C5 C4 C3 . . 120.1(4)
C5 C4 H4 . . 120.0
C3 C4 H4 . . 120.0
C4 C5 C6 . . 121.1(4)
C4 C5 Br1 . . 119.6(3)
C6 C5 Br1 . . 119.2(3)
C5 C6 C1 . . 119.3(4)
C5 C6 H6 . . 120.3
C1 C6 H6 . . 120.3
N1 C7 C1 . . 121.3(4)
N1 C7 H7 . . 119.3
C1 C7 H7 . . 119.3
C9 C8 C11 . . 120.4(4)
C9 C8 N1 . . 123.6(4)
C11 C8 N1 . . 116.0(4)
C10 C9 C8 . . 119.5(4)
C10 C9 H9 . . 120.3
C8 C9 H9 . . 120.3
C9 C10 C9 . 7_565 121.1(6)
C9 C10 H10 . . 119.4
C9 C10 H10 7_565 . 119.4
C8 C11 C8 . 7_565 119.1(6)
C8 C11 H11 . . 120.5
C8 C11 H11 7_565 . 120.5

loop_
_geom_bond_atom_site_label_1
_geom_bond_atom_site_label_2
_geom_bond_site_symmetry_2
_geom_bond_distance
Br1 C5 . 1.905(4)
O1 C2 . 1.361(5)
O1 H1 . 0.82(4)
N1 C7 . 1.287(5)
N1 C8 . 1.438(5)
C1 C2 . 1.395(6)
C1 C6 . 1.411(5)
C1 C7 . 1.465(6)
C2 C3 . 1.394(6)
C3 C4 . 1.385(6)
C3 H3 . 0.9500
C4 C5 . 1.375(6)
C4 H4 . 0.9500
C5 C6 . 1.378(5)
C6 H6 . 0.9500
C7 H7 . 0.9500
C8 C9 . 1.381(6)
C8 C11 . 1.396(5)
C9 C10 . 1.381(5)
C9 H9 . 0.9500
C10 C9 7_565 1.381(5)
C10 H10 . 0.9500
C11 C8 7_565 1.396(5)
C11 H11 . 0.9500

loop_
_geom_hbond_atom_site_label_D
_geom_hbond_atom_site_label_H
_geom_hbond_atom_site_label_A
_geom_hbond_distance_DH
_geom_hbond_distance_HA
_geom_hbond_distance_DA
_geom_hbond_angle_DHA
O1 H1 N1 0.82(4) 1.88(4) 2.617(5) 150(5)

loop_
_geom_torsion_atom_site_label_1
_geom_torsion_atom_site_label_2
_geom_torsion_atom_site_label_3
_geom_torsion_atom_site_label_4
_geom_torsion_site_symmetry_4
_geom_torsion
C6 C1 C2 O1 . -179.6(4)
C7 C1 C2 O1 . -0.4(6)
C6 C1 C2 C3 . -0.3(6)
C7 C1 C2 C3 . 178.9(4)
O1 C2 C3 C4 . 180.0(4)
C1 C2 C3 C4 . 0.7(7)
C2 C3 C4 C5 . -0.8(7)
C3 C4 C5 C6 . 0.5(7)
C3 C4 C5 Br1 . -178.4(3)
C4 C5 C6 C1 . -0.1(6)
Br1 C5 C6 C1 . 178.8(3)
C2 C1 C6 C5 . 0.0(6)
C7 C1 C6 C5 . -179.2(4)
C8 N1 C7 C1 . -180.0(4)
C2 C1 C7 N1 . 1.4(6)
C6 C1 C7 N1 . -179.4(4)
C7 N1 C8 C9 . 38.4(6)
C7 N1 C8 C11 . -142.3(5)
C11 C8 C9 C10 . 1.4(7)
N1 C8 C9 C10 . -179.2(4)
C8 C9 C10 C9 7_565 0.9(9)
C9 C8 C11 C8 7_565 -3.8(8)
N1 C8 C11 C8 7_565 176.9(3)
